data_4080065
loop_
_publ_author_name
'DePasquale, Joseph'
'Kumar, Mukesh'
'Zeller, Matthias'
'Papish, Elizabeth T.'

_publ_section_title
;
 Variations on an NHC Theme: Which Features Enhance Catalytic Transfer
 Hydrogenation with Ruthenium Complexes?
;
_journal_issue 4
_journal_name_full Organometallics
_journal_page_first 966
_journal_paper_doi 10.1021/om300547f
_journal_volume 32
_journal_year 2013
_chemical_formula_sum 'C20 H32 Cl2 N2 Ru'
_chemical_formula_weight 472.45
_chemical_name_systematic
; 
 ? 
;
_space_group_IT_number 14
_symmetry_cell_setting monoclinic
_symmetry_space_group_name_Hall '-P 2ybc'
_symmetry_space_group_name_H-M 'P 1 21/c 1'
_atom_sites_solution_hydrogens geom
_atom_sites_solution_primary direct
_atom_sites_solution_secondary difmap
_audit_creation_method SHELXL-97
_cell_angle_alpha 90.00
_cell_angle_beta 101.479(5)
_cell_angle_gamma 90.00
_cell_formula_units_Z 4
_cell_length_a 8.784(3)
_cell_length_b 20.645(7)
_cell_length_c 11.995(4)
_cell_measurement_reflns_used 1107
_cell_measurement_temperature 100(2)
_cell_measurement_theta_max 26.47
_cell_measurement_theta_min 2.37
_cell_volume 2131.7(12)
_computing_cell_refinement 'Apex2 v2011.2-0'
_computing_data_collection 'Apex2 v2011.2-0 (Bruker, 2011)'
_computing_data_reduction 'Apex2 v2011.2-0'
_computing_molecular_graphics 'SHELXTL 6.14'
_computing_publication_material 'SHELXTL 6.14'
_computing_structure_refinement
;  
SHELXTL 6.14, Shelxle (H\"ubschle et al., 2011)
;
_computing_structure_solution 'SHELXTL 6.14 (Bruker, 2003; Sheldrick, 2008)'
_diffrn_ambient_temperature 100(2)
_diffrn_measured_fraction_theta_full 0.979
_diffrn_measured_fraction_theta_max 0.977
_diffrn_measurement_device_type 'Bruker AXS SMART APEX CCD diffractometer'
_diffrn_measurement_method '\w scans'
_diffrn_radiation_monochromator graphite
_diffrn_radiation_source 'fine-focus sealed tube'
_diffrn_radiation_type MoK\a
_diffrn_radiation_wavelength 0.71073
_diffrn_reflns_av_R_equivalents 0.0624
_diffrn_reflns_av_sigmaI/netI 0.1226
_diffrn_reflns_limit_h_max 11
_diffrn_reflns_limit_h_min -9
_diffrn_reflns_limit_k_max 27
_diffrn_reflns_limit_k_min -23
_diffrn_reflns_limit_l_max 15
_diffrn_reflns_limit_l_min -15
_diffrn_reflns_number 10031
_diffrn_reflns_theta_full 28.00
_diffrn_reflns_theta_max 28.27
_diffrn_reflns_theta_min 1.97
_diffrn_standards_number 0
_exptl_absorpt_coefficient_mu 0.992
_exptl_absorpt_correction_T_max 0.7457
_exptl_absorpt_correction_T_min 0.5069
_exptl_absorpt_correction_type multi-scan
_exptl_absorpt_process_details 'Apex2  v2011.2-0 (Bruker, 2011)'
_exptl_crystal_colour red
_exptl_crystal_density_diffrn 1.472
_exptl_crystal_density_method 'not measured'
_exptl_crystal_description rod
_exptl_crystal_F_000 976
_exptl_crystal_size_max 0.23
_exptl_crystal_size_mid 0.12
_exptl_crystal_size_min 0.11
_refine_diff_density_max 2.267
_refine_diff_density_min -1.572
_refine_diff_density_rms 0.193
_refine_ls_extinction_method none
_refine_ls_goodness_of_fit_ref 1.149
_refine_ls_hydrogen_treatment constr
_refine_ls_matrix_type full
_refine_ls_number_parameters 231
_refine_ls_number_reflns 5160
_refine_ls_number_restraints 6
_refine_ls_restrained_S_all 1.149
_refine_ls_R_factor_all 0.1486
_refine_ls_R_factor_gt 0.0880
_refine_ls_shift/su_max 0.001
_refine_ls_shift/su_mean 0.000
_refine_ls_structure_factor_coef Fsqd
_refine_ls_weighting_details 'calc w=1/[\s^2^(Fo^2^)+(0.0666P)^2^+21.0962P] where P=(Fo^2^+2Fc^2^)/3'
_refine_ls_weighting_scheme calc
_refine_ls_wR_factor_gt 0.2012
_refine_ls_wR_factor_ref 0.2234
_reflns_number_gt 3091
_reflns_number_total 5160
_reflns_threshold_expression I>2\s(I)
_cod_data_source_file om300547f_si_002.cif
_cod_data_source_block complex8_12mz025_0m
_cod_depositor_comments
;
The following automatic conversions were performed:

'_symmetry_cell_setting' value 'Monoclinic' changed to 'monoclinic'
according to the built-in table from CIF Core dictionary named
'cif_core.dic' version 2.4.1 from 2010-06-29.

Automatic conversion script
Id: cif_fix_values 1715 2011-07-08 13:25:40Z adriana 
;
_cod_original_cell_volume 2131.9(12)
_cod_original_sg_symbol_H-M P2(1)/c
_cod_database_code 4080065

loop_
_symmetry_equiv_pos_as_xyz
'x, y, z'
'-x, y+1/2, -z+1/2'
'-x, -y, -z'
'x, -y-1/2, z-1/2'

loop_
_atom_site_label
_atom_site_type_symbol
_atom_site_fract_x
_atom_site_fract_y
_atom_site_fract_z
_atom_site_U_iso_or_equiv
_atom_site_adp_type
_atom_site_occupancy
_atom_site_symmetry_multiplicity
_atom_site_calc_flag
_atom_site_refinement_flags
Ru1 Ru 0.00074(9) 0.65693(4) 0.89059(6) 0.0240(2) Uani 1 1 d .
Cl1 Cl 0.1164(3) 0.61925(12) 1.08071(17) 0.0279(5) Uani 1 1 d .
Cl2 Cl -0.1781(2) 0.71649(12) 0.98483(18) 0.0250(5) Uani 1 1 d .
N18 N 0.3075(9) 0.7370(4) 0.9431(6) 0.0282(19) Uani 1 1 d .
N19 N 0.1124(9) 0.7970(4) 0.8663(6) 0.0294(19) Uani 1 1 d .
C1 C 0.4778(12) 0.6939(7) 1.1179(9) 0.044(3) Uani 1 1 d .
H1A H 0.5576 0.6610 1.1432 0.067 Uiso 1 1 calc R
H1B H 0.3953 0.6899 1.1618 0.067 Uiso 1 1 calc R
H1C H 0.5244 0.7371 1.1296 0.067 Uiso 1 1 calc R
C2 C 0.4087(11) 0.6841(6) 0.9908(8) 0.035(2) Uani 1 1 d .
H2A H 0.4943 0.6802 0.9487 0.042 Uiso 1 1 calc R
H2B H 0.3490 0.6431 0.9809 0.042 Uiso 1 1 calc R
C3 C 0.1494(9) 0.7361(5) 0.9081(7) 0.023(2) Uani 1 1 d .
C4 C 0.2475(12) 0.8346(6) 0.8757(8) 0.035(2) Uani 1 1 d .
H4 H 0.2537 0.8783 0.8524 0.041 Uiso 1 1 calc R
C5 C 0.3638(12) 0.7972(5) 0.9234(8) 0.035(3) Uani 1 1 d .
H5 H 0.4699 0.8099 0.9413 0.043 Uiso 1 1 calc R
C6 C -0.0504(10) 0.8231(5) 0.8183(9) 0.033(2) Uani 1 1 d U
H6A H -0.0532 0.8433 0.7430 0.040 Uiso 1 1 calc R
H6B H -0.1270 0.7873 0.8088 0.040 Uiso 1 1 calc R
C7 C -0.0889(12) 0.8726(5) 0.9007(8) 0.033(2) Uani 1 1 d .
H7A H -0.0205 0.9109 0.9025 0.040 Uiso 1 1 calc R
H7B H -0.0720 0.8539 0.9782 0.040 Uiso 1 1 calc R
C8 C -0.2568(12) 0.8928(6) 0.8635(9) 0.036(2) Uani 1 1 d .
H8A H -0.3202 0.8535 0.8411 0.043 Uiso 1 1 calc R
H8B H -0.2660 0.9206 0.7953 0.043 Uiso 1 1 calc R
C9 C -0.3249(13) 0.9292(6) 0.9532(9) 0.039(3) Uani 1 1 d .
H9A H -0.4338 0.9410 0.9204 0.047 Uiso 1 1 calc R
H9B H -0.3257 0.9001 1.0186 0.047 Uiso 1 1 calc R
C10 C -0.2360(13) 0.9901(6) 0.9956(11) 0.051(3) Uani 1 1 d .
H10A H -0.2920 1.0139 1.0455 0.076 Uiso 1 1 calc R
H10B H -0.2258 1.0174 0.9307 0.076 Uiso 1 1 calc R
H10C H -0.1324 0.9784 1.0381 0.076 Uiso 1 1 calc R
C11 C 0.2273(11) 0.6571(6) 0.6950(8) 0.035(2) Uani 1 1 d .
H11A H 0.2282 0.6403 0.6187 0.053 Uiso 1 1 calc R
H11B H 0.3210 0.6427 0.7478 0.053 Uiso 1 1 calc R
H11C H 0.2247 0.7045 0.6928 0.053 Uiso 1 1 calc R
C12 C 0.0855(11) 0.6321(5) 0.7345(7) 0.027(2) Uani 1 1 d .
C13 C -0.0576(11) 0.6679(5) 0.7072(7) 0.028(2) Uani 1 1 d .
H13 H -0.0636 0.7060 0.6620 0.034 Uiso 1 1 calc R
C14 C -0.1879(11) 0.6464(5) 0.7473(7) 0.028(2) Uani 1 1 d .
H14 H -0.2798 0.6719 0.7314 0.034 Uiso 1 1 calc R
C15 C -0.1896(11) 0.5878(5) 0.8114(7) 0.028(2) Uani 1 1 d .
C16 C -0.0496(10) 0.5544(5) 0.8386(7) 0.026(2) Uani 1 1 d .
H16 H -0.0449 0.5160 0.8827 0.031 Uiso 1 1 calc R
C17 C 0.0887(11) 0.5762(5) 0.8023(8) 0.028(2) Uani 1 1 d .
H17 H 0.1828 0.5526 0.8243 0.034 Uiso 1 1 calc R
C18 C -0.3344(11) 0.5695(6) 0.8540(8) 0.033(2) Uani 1 1 d .
H18 H -0.3993 0.6094 0.8528 0.039 Uiso 1 1 calc R
C19 C -0.4294(12) 0.5196(6) 0.7739(9) 0.042(3) Uani 1 1 d .
H19A H -0.5213 0.5071 0.8036 0.063 Uiso 1 1 calc R
H19B H -0.3654 0.4812 0.7690 0.063 Uiso 1 1 calc R
H19C H -0.4619 0.5387 0.6981 0.063 Uiso 1 1 calc R
C20 C -0.2988(12) 0.5436(6) 0.9772(8) 0.039(3) Uani 1 1 d .
H20A H -0.3956 0.5401 1.0056 0.058 Uiso 1 1 calc R
H20B H -0.2278 0.5734 1.0256 0.058 Uiso 1 1 calc R
H20C H -0.2503 0.5008 0.9785 0.058 Uiso 1 1 calc R

loop_
_atom_site_aniso_label
_atom_site_aniso_U_11
_atom_site_aniso_U_22
_atom_site_aniso_U_33
_atom_site_aniso_U_23
_atom_site_aniso_U_13
_atom_site_aniso_U_12
Ru1 0.0234(3) 0.0358(5) 0.0133(3) -0.0011(3) 0.0049(2) -0.0021(4)
Cl1 0.0286(11) 0.0430(15) 0.0122(10) 0.0015(9) 0.0043(8) -0.0008(10)
Cl2 0.0221(10) 0.0357(14) 0.0184(10) -0.0044(9) 0.0072(8) -0.0032(9)
N18 0.025(4) 0.049(6) 0.011(3) -0.003(3) 0.008(3) -0.003(4)
N19 0.035(4) 0.041(5) 0.017(4) -0.010(4) 0.017(3) -0.016(4)
C1 0.030(5) 0.077(9) 0.024(5) -0.005(6) -0.001(4) 0.003(5)
C2 0.025(5) 0.054(7) 0.026(5) -0.006(5) 0.005(4) 0.000(5)
C3 0.018(4) 0.037(6) 0.014(4) -0.002(4) 0.004(3) 0.002(4)
C4 0.042(6) 0.043(7) 0.025(5) -0.003(5) 0.021(4) -0.011(5)
C5 0.038(6) 0.048(7) 0.025(5) -0.011(5) 0.019(4) -0.012(5)
C6 0.013(4) 0.043(6) 0.039(5) 0.000(4) -0.006(4) -0.001(4)
C7 0.038(5) 0.041(6) 0.018(5) 0.001(4) 0.002(4) -0.001(5)
C8 0.038(6) 0.042(7) 0.027(5) 0.003(5) 0.006(4) 0.004(5)
C9 0.041(6) 0.043(7) 0.034(6) 0.005(5) 0.010(5) 0.005(5)
C10 0.038(6) 0.056(8) 0.056(8) -0.008(6) 0.007(5) -0.004(6)
C11 0.040(5) 0.050(7) 0.017(4) 0.001(5) 0.010(4) -0.005(5)
C12 0.027(5) 0.040(6) 0.014(4) -0.005(4) 0.003(3) -0.005(4)
C13 0.038(5) 0.035(6) 0.011(4) 0.000(4) 0.003(4) -0.004(4)
C14 0.030(5) 0.046(7) 0.007(4) -0.004(4) 0.001(3) -0.001(4)
C15 0.030(5) 0.038(6) 0.015(4) -0.004(4) 0.000(4) -0.004(4)
C16 0.029(5) 0.034(6) 0.014(4) -0.001(4) 0.003(3) -0.002(4)
C17 0.029(5) 0.031(6) 0.026(5) 0.002(4) 0.009(4) 0.002(4)
C18 0.026(5) 0.046(7) 0.026(5) -0.005(5) 0.002(4) -0.001(5)
C19 0.032(5) 0.056(8) 0.038(6) -0.009(5) 0.007(4) -0.012(5)
C20 0.038(6) 0.053(7) 0.027(5) -0.004(5) 0.013(4) -0.007(5)

loop_
_atom_type_symbol
_atom_type_description
_atom_type_scat_dispersion_real
_atom_type_scat_dispersion_imag
_atom_type_scat_source
C C 0.0033 0.0016 'International Tables Vol C Tables 4.2.6.8 and 6.1.1.4'
H H 0.0000 0.0000 'International Tables Vol C Tables 4.2.6.8 and 6.1.1.4'
N N 0.0061 0.0033 'International Tables Vol C Tables 4.2.6.8 and 6.1.1.4'
Cl Cl 0.1484 0.1585 'International Tables Vol C Tables 4.2.6.8 and 6.1.1.4'
Ru Ru -1.2594 0.8363 'International Tables Vol C Tables 4.2.6.8 and 6.1.1.4'

loop_
_geom_angle_atom_site_label_1
_geom_angle_atom_site_label_2
_geom_angle_atom_site_label_3
_geom_angle
C3 Ru1 C14 122.0(4)
C3 Ru1 C13 92.2(4)
C14 Ru1 C13 37.8(3)
C3 Ru1 C17 111.8(3)
C14 Ru1 C17 80.0(4)
C13 Ru1 C17 68.0(4)
C3 Ru1 C12 87.6(3)
C14 Ru1 C12 68.6(3)
C13 Ru1 C12 38.4(4)
C17 Ru1 C12 37.3(4)
C3 Ru1 C16 149.6(3)
C14 Ru1 C16 66.5(4)
C13 Ru1 C16 79.7(4)
C17 Ru1 C16 38.0(3)
C12 Ru1 C16 67.9(3)
C3 Ru1 C15 159.7(3)
C14 Ru1 C15 37.9(4)
C13 Ru1 C15 68.5(3)
C17 Ru1 C15 67.6(4)
C12 Ru1 C15 81.0(3)
C16 Ru1 C15 36.1(3)
C3 Ru1 Cl1 91.1(2)
C14 Ru1 Cl1 146.0(3)
C13 Ru1 Cl1 162.7(3)
C17 Ru1 Cl1 95.0(3)
C12 Ru1 Cl1 124.9(3)
C16 Ru1 Cl1 88.9(2)
C15 Ru1 Cl1 109.1(3)
C3 Ru1 Cl2 90.4(2)
C14 Ru1 Cl2 87.5(3)
C13 Ru1 Cl2 111.9(3)
C17 Ru1 Cl2 157.8(3)
C12 Ru1 Cl2 150.0(3)
C16 Ru1 Cl2 119.9(2)
C15 Ru1 Cl2 91.3(3)
Cl1 Ru1 Cl2 85.07(8)
C3 N18 C5 109.7(9)
C3 N18 C2 127.9(9)
C5 N18 C2 122.3(8)
C3 N19 C4 110.1(8)
C3 N19 C6 126.7(7)
C4 N19 C6 123.2(9)
C2 C1 H1A 109.5
C2 C1 H1B 109.5
H1A C1 H1B 109.5
C2 C1 H1C 109.5
H1A C1 H1C 109.5
H1B C1 H1C 109.5
N18 C2 C1 112.5(9)
N18 C2 H2A 109.1
C1 C2 H2A 109.1
N18 C2 H2B 109.1
C1 C2 H2B 109.1
H2A C2 H2B 107.8
N19 C3 N18 104.6(8)
N19 C3 Ru1 125.9(6)
N18 C3 Ru1 128.4(7)
C5 C4 N19 106.3(10)
C5 C4 H4 126.8
N19 C4 H4 126.8
C4 C5 N18 109.3(9)
C4 C5 H5 125.4
N18 C5 H5 125.4
C7 C6 N19 107.9(8)
C7 C6 H6A 110.1
N19 C6 H6A 110.1
C7 C6 H6B 110.1
N19 C6 H6B 110.1
H6A C6 H6B 108.4
C6 C7 C8 109.1(8)
C6 C7 H7A 109.9
C8 C7 H7A 109.9
C6 C7 H7B 109.9
C8 C7 H7B 109.9
H7A C7 H7B 108.3
C7 C8 C9 115.0(9)
C7 C8 H8A 108.5
C9 C8 H8A 108.5
C7 C8 H8B 108.5
C9 C8 H8B 108.5
H8A C8 H8B 107.5
C10 C9 C8 113.4(9)
C10 C9 H9A 108.9
C8 C9 H9A 108.9
C10 C9 H9B 108.9
C8 C9 H9B 108.9
H9A C9 H9B 107.7
C9 C10 H10A 109.5
C9 C10 H10B 109.5
H10A C10 H10B 109.5
C9 C10 H10C 109.5
H10A C10 H10C 109.5
H10B C10 H10C 109.5
C12 C11 H11A 109.5
C12 C11 H11B 109.5
H11A C11 H11B 109.5
C12 C11 H11C 109.5
H11A C11 H11C 109.5
H11B C11 H11C 109.5
C17 C12 C13 117.9(8)
C17 C12 C11 122.6(9)
C13 C12 C11 119.4(9)
C17 C12 Ru1 70.9(5)
C13 C12 Ru1 69.4(5)
C11 C12 Ru1 128.7(7)
C14 C13 C12 119.7(9)
C14 C13 Ru1 70.3(5)
C12 C13 Ru1 72.3(5)
C14 C13 H13 120.1
C12 C13 H13 120.1
Ru1 C13 H13 129.8
C13 C14 C15 123.2(9)
C13 C14 Ru1 71.9(5)
C15 C14 Ru1 75.3(5)
C13 C14 H14 118.4
C15 C14 H14 118.4
Ru1 C14 H14 126.4
C16 C15 C14 116.1(9)
C16 C15 C18 124.2(9)
C14 C15 C18 119.4(9)
C16 C15 Ru1 70.6(5)
C14 C15 Ru1 66.8(5)
C18 C15 Ru1 128.1(6)
C15 C16 C17 122.3(9)
C15 C16 Ru1 73.3(6)
C17 C16 Ru1 69.9(6)
C15 C16 H16 118.9
C17 C16 H16 118.9
Ru1 C16 H16 130.9
C12 C17 C16 120.5(9)
C12 C17 Ru1 71.8(6)
C16 C17 Ru1 72.1(5)
C12 C17 H17 119.7
C16 C17 H17 119.7
Ru1 C17 H17 128.7
C15 C18 C19 110.1(8)
C15 C18 C20 112.7(8)
C19 C18 C20 110.3(9)
C15 C18 H18 107.8
C19 C18 H18 107.8
C20 C18 H18 107.8
C18 C19 H19A 109.5
C18 C19 H19B 109.5
H19A C19 H19B 109.5
C18 C19 H19C 109.5
H19A C19 H19C 109.5
H19B C19 H19C 109.5
C18 C20 H20A 109.5
C18 C20 H20B 109.5
H20A C20 H20B 109.5
C18 C20 H20C 109.5
H20A C20 H20C 109.5
H20B C20 H20C 109.5

loop_
_geom_bond_atom_site_label_1
_geom_bond_atom_site_label_2
_geom_bond_distance
Ru1 C3 2.077(9)
Ru1 C14 2.148(9)
Ru1 C13 2.169(9)
Ru1 C17 2.196(10)
Ru1 C12 2.208(9)
Ru1 C16 2.225(10)
Ru1 C15 2.260(9)
Ru1 Cl1 2.432(2)
Ru1 Cl2 2.442(2)
N18 C3 1.369(11)
N18 C5 1.375(13)
N18 C2 1.452(13)
N19 C3 1.368(12)
N19 C4 1.404(12)
N19 C6 1.529(12)
C1 C2 1.537(13)
C1 H1A 0.9800
C1 H1B 0.9800
C1 H1C 0.9800
C2 H2A 0.9900
C2 H2B 0.9900
C4 C5 1.317(15)
C4 H4 0.9500
C5 H5 0.9500
C6 C7 1.508(14)
C6 H6A 0.9900
C6 H6B 0.9900
C7 C8 1.512(14)
C7 H7A 0.9900
C7 H7B 0.9900
C8 C9 1.528(14)
C8 H8A 0.9900
C8 H8B 0.9900
C9 C10 1.513(16)
C9 H9A 0.9900
C9 H9B 0.9900
C10 H10A 0.9800
C10 H10B 0.9800
C10 H10C 0.9800
C11 C12 1.509(13)
C11 H11A 0.9800
C11 H11B 0.9800
C11 H11C 0.9800
C12 C17 1.410(14)
C12 C13 1.438(14)
C13 C14 1.400(13)
C13 H13 0.9500
C14 C15 1.436(14)
C14 H14 0.9500
C15 C16 1.390(13)
C15 C18 1.510(13)
C16 C17 1.441(12)
C16 H16 0.9500
C17 H17 0.9500
C18 C19 1.537(14)
C18 C20 1.544(14)
C18 H18 1.0000
C19 H19A 0.9800
C19 H19B 0.9800
C19 H19C 0.9800
C20 H20A 0.9800
C20 H20B 0.9800
C20 H20C 0.9800

loop_
_geom_torsion_atom_site_label_1
_geom_torsion_atom_site_label_2
_geom_torsion_atom_site_label_3
_geom_torsion_atom_site_label_4
_geom_torsion
C3 N18 C2 C1 -109.8(10)
C5 N18 C2 C1 72.3(11)
C4 N19 C3 N18 0.0(9)
C6 N19 C3 N18 -178.5(8)
C4 N19 C3 Ru1 -169.1(6)
C6 N19 C3 Ru1 12.4(12)
C5 N18 C3 N19 0.4(9)
C2 N18 C3 N19 -177.7(8)
C5 N18 C3 Ru1 169.2(6)
C2 N18 C3 Ru1 -8.9(12)
C14 Ru1 C3 N19 28.9(9)
C13 Ru1 C3 N19 53.5(7)
C17 Ru1 C3 N19 120.6(7)
C12 Ru1 C3 N19 91.6(7)
C16 Ru1 C3 N19 126.7(8)
C15 Ru1 C3 N19 36.3(14)
Cl1 Ru1 C3 N19 -143.5(7)
Cl2 Ru1 C3 N19 -58.4(7)
C14 Ru1 C3 N18 -137.7(7)
C13 Ru1 C3 N18 -113.0(8)
C17 Ru1 C3 N18 -45.9(8)
C12 Ru1 C3 N18 -74.9(7)
C16 Ru1 C3 N18 -39.8(11)
C15 Ru1 C3 N18 -130.2(10)
Cl1 Ru1 C3 N18 50.0(7)
Cl2 Ru1 C3 N18 135.1(7)
C3 N19 C4 C5 -0.5(10)
C6 N19 C4 C5 178.1(8)
N19 C4 C5 N18 0.8(10)
C3 N18 C5 C4 -0.8(10)
C2 N18 C5 C4 177.5(8)
C3 N19 C6 C7 110.5(10)
C4 N19 C6 C7 -67.9(11)
N19 C6 C7 C8 -172.6(8)
C6 C7 C8 C9 165.2(9)
C7 C8 C9 C10 57.5(13)
C3 Ru1 C12 C17 132.1(6)
C14 Ru1 C12 C17 -102.0(6)
C13 Ru1 C12 C17 -131.3(8)
C16 Ru1 C12 C17 -29.6(5)
C15 Ru1 C12 C17 -64.7(6)
Cl1 Ru1 C12 C17 42.4(6)
Cl2 Ru1 C12 C17 -141.4(5)
C3 Ru1 C12 C13 -96.6(6)
C14 Ru1 C12 C13 29.4(6)
C17 Ru1 C12 C13 131.3(8)
C16 Ru1 C12 C13 101.7(6)
C15 Ru1 C12 C13 66.6(6)
Cl1 Ru1 C12 C13 173.7(5)
Cl2 Ru1 C12 C13 -10.1(9)
C3 Ru1 C12 C11 15.2(9)
C14 Ru1 C12 C11 141.1(10)
C13 Ru1 C12 C11 111.8(11)
C17 Ru1 C12 C11 -116.9(11)
C16 Ru1 C12 C11 -146.5(10)
C15 Ru1 C12 C11 178.4(10)
Cl1 Ru1 C12 C11 -74.5(10)
Cl2 Ru1 C12 C11 101.7(9)
C17 C12 C13 C14 -0.4(13)
C11 C12 C13 C14 -177.5(8)
Ru1 C12 C13 C14 -53.8(7)
C17 C12 C13 Ru1 53.4(8)
C11 C12 C13 Ru1 -123.7(8)
C3 Ru1 C13 C14 -144.8(6)
C17 Ru1 C13 C14 102.5(7)
C12 Ru1 C13 C14 131.9(9)
C16 Ru1 C13 C14 64.7(6)
C15 Ru1 C13 C14 28.9(6)
Cl1 Ru1 C13 C14 114.4(9)
Cl2 Ru1 C13 C14 -53.5(6)
C3 Ru1 C13 C12 83.3(6)
C14 Ru1 C13 C12 -131.9(9)
C17 Ru1 C13 C12 -29.4(6)
C16 Ru1 C13 C12 -67.2(6)
C15 Ru1 C13 C12 -103.0(6)
Cl1 Ru1 C13 C12 -17.5(12)
Cl2 Ru1 C13 C12 174.6(5)
C12 C13 C14 C15 -3.0(13)
Ru1 C13 C14 C15 -57.7(8)
C12 C13 C14 Ru1 54.7(8)
C3 Ru1 C14 C13 42.8(7)
C17 Ru1 C14 C13 -66.8(6)
C12 Ru1 C14 C13 -29.7(6)
C16 Ru1 C14 C13 -104.1(6)
C15 Ru1 C14 C13 -133.0(9)
Cl1 Ru1 C14 C13 -151.0(5)
Cl2 Ru1 C14 C13 131.7(6)
C3 Ru1 C14 C15 175.8(5)
C13 Ru1 C14 C15 133.0(9)
C17 Ru1 C14 C15 66.2(6)
C12 Ru1 C14 C15 103.2(6)
C16 Ru1 C14 C15 28.9(5)
Cl1 Ru1 C14 C15 -18.0(8)
Cl2 Ru1 C14 C15 -95.3(5)
C13 C14 C15 C16 4.0(13)
Ru1 C14 C15 C16 -52.2(7)
C13 C14 C15 C18 178.2(8)
Ru1 C14 C15 C18 122.0(8)
C13 C14 C15 Ru1 56.2(8)
C3 Ru1 C15 C16 120.9(10)
C14 Ru1 C15 C16 131.2(8)
C13 Ru1 C15 C16 102.4(6)
C17 Ru1 C15 C16 28.3(5)
C12 Ru1 C15 C16 64.6(6)
Cl1 Ru1 C15 C16 -59.3(5)
Cl2 Ru1 C15 C16 -144.6(5)
C3 Ru1 C15 C14 -10.3(13)
C13 Ru1 C15 C14 -28.8(5)
C17 Ru1 C15 C14 -102.9(6)
C12 Ru1 C15 C14 -66.6(6)
C16 Ru1 C15 C14 -131.2(8)
Cl1 Ru1 C15 C14 169.5(5)
Cl2 Ru1 C15 C14 84.3(5)
C3 Ru1 C15 C18 -120.3(11)
C14 Ru1 C15 C18 -110.0(11)
C13 Ru1 C15 C18 -138.8(10)
C17 Ru1 C15 C18 147.1(10)
C12 Ru1 C15 C18 -176.6(9)
C16 Ru1 C15 C18 118.8(11)
Cl1 Ru1 C15 C18 59.5(9)
Cl2 Ru1 C15 C18 -25.8(9)
C14 C15 C16 C17 -1.7(13)
C18 C15 C16 C17 -175.6(9)
Ru1 C15 C16 C17 -52.1(8)
C14 C15 C16 Ru1 50.4(7)
C18 C15 C16 Ru1 -123.5(9)
C3 Ru1 C16 C15 -143.9(7)
C14 Ru1 C16 C15 -30.3(5)
C13 Ru1 C16 C15 -67.5(6)
C17 Ru1 C16 C15 -134.7(8)
C12 Ru1 C16 C15 -105.6(6)
Cl1 Ru1 C16 C15 125.6(5)
Cl2 Ru1 C16 C15 42.0(6)
C3 Ru1 C16 C17 -9.2(9)
C14 Ru1 C16 C17 104.5(6)
C13 Ru1 C16 C17 67.3(6)
C12 Ru1 C16 C17 29.1(5)
C15 Ru1 C16 C17 134.7(8)
Cl1 Ru1 C16 C17 -99.6(5)
Cl2 Ru1 C16 C17 176.7(4)
C13 C12 C17 C16 2.6(13)
C11 C12 C17 C16 179.6(8)
Ru1 C12 C17 C16 55.2(8)
C13 C12 C17 Ru1 -52.7(7)
C11 C12 C17 Ru1 124.3(9)
C15 C16 C17 C12 -1.5(14)
Ru1 C16 C17 C12 -55.1(8)
C15 C16 C17 Ru1 53.6(8)
C3 Ru1 C17 C12 -53.0(6)
C14 Ru1 C17 C12 67.6(6)
C13 Ru1 C17 C12 30.2(5)
C16 Ru1 C17 C12 132.0(8)
C15 Ru1 C17 C12 105.0(6)
Cl1 Ru1 C17 C12 -146.3(5)
Cl2 Ru1 C17 C12 124.4(6)
C3 Ru1 C17 C16 175.0(5)
C14 Ru1 C17 C16 -64.4(5)
C13 Ru1 C17 C16 -101.8(6)
C12 Ru1 C17 C16 -132.0(8)
C15 Ru1 C17 C16 -26.9(5)
Cl1 Ru1 C17 C16 81.7(5)
Cl2 Ru1 C17 C16 -7.6(10)
C16 C15 C18 C19 -87.5(11)
C14 C15 C18 C19 98.7(11)
Ru1 C15 C18 C19 -178.9(7)
C16 C15 C18 C20 36.2(14)
C14 C15 C18 C20 -137.6(9)
Ru1 C15 C18 C20 -55.2(13)
